data_7011230
loop_
_publ_author_name
'Nayan K. Solanki'
'Michael A. Leech'
'Eric J. L. McInnes'
'Frank E. Mabbs'
'Judith A. K. Howard'
'Colin A. Kilner'
'Jeremy M. Rawson'
'Malcolm A. Halcrow'

_publ_section_title
;
 A crystallographic and EPR study of the fluxional Cu(II) ion in
 [CuL2][BF4]2 (L = 2,6-dipyrazol-1-ylpyridine)
;
_journal_issue 7
_journal_name_full 'J. Chem. Soc., Dalton Trans.'
_journal_page_first 1295
_journal_page_last 1301
_journal_paper_doi 10.1039/b109201b
_journal_year 2002
_chemical_formula_moiety '[C22 H18 N10 Zn] 2[B F4]'
_chemical_formula_sum 'C22 H18 B2 F8 N10 Zn'
_chemical_formula_weight 661.45
_chemical_name_systematic
; 
Bis-[2,6-di-(pyrazol-1-yl)pyridine]zinc(II) ditetrafluoroborate
;
_space_group_IT_number 4
_symmetry_cell_setting monoclinic
_symmetry_space_group_name_Hall 'P 2yb'
_symmetry_space_group_name_H-M 'P 1 21 1'
_atom_sites_solution_hydrogens geom
_atom_sites_solution_primary direct
_atom_sites_solution_secondary difmap
_audit_creation_method SHELXL-97
_cell_angle_alpha 90.00
_cell_angle_beta 96.7435(19)
_cell_angle_gamma 90.00
_cell_formula_units_Z 2
_cell_length_a 8.4605(2)
_cell_length_b 8.4808(3)
_cell_length_c 18.8377(6)
_cell_measurement_reflns_used 11393
_cell_measurement_temperature 150(2)
_cell_measurement_theta_max 27.47
_cell_measurement_theta_min 3.06
_cell_volume 1342.29(7)
_computing_cell_refinement 'DENZO-SMN (Otwinowski & Minor, 1996)'
_computing_data_collection 'COLLECT (Nonius, 1999)'
_computing_data_reduction 'DENZO-SMN (Otwinowski & Minor, 1996)'
_computing_molecular_graphics 'ORTEX (McArdle, 1995)'
_computing_publication_material 'local program'
_computing_structure_refinement 'SHELXL-97 (Sheldrick, 1997)'
_computing_structure_solution 'SHELXS-97 (Sheldrick, 1990)'
_diffrn_ambient_temperature 150(2)
_diffrn_detector_area_resol_mean 9.091
_diffrn_measured_fraction_theta_full 0.986
_diffrn_measured_fraction_theta_max 0.987
_diffrn_measurement_device_type 'Nonius KappaCCD area detector diffractometer'
_diffrn_measurement_method 'Area detector scans'
_diffrn_radiation_monochromator graphite
_diffrn_radiation_source 'fine-focus sealed tube'
_diffrn_radiation_type MoK\a
_diffrn_radiation_wavelength 0.71073
_diffrn_reflns_av_R_equivalents 0.0481
_diffrn_reflns_av_sigmaI/netI 0.0804
_diffrn_reflns_limit_h_max 10
_diffrn_reflns_limit_h_min -10
_diffrn_reflns_limit_k_max 10
_diffrn_reflns_limit_k_min -11
_diffrn_reflns_limit_l_max 23
_diffrn_reflns_limit_l_min -21
_diffrn_reflns_number 11393
_diffrn_reflns_theta_full 27.47
_diffrn_reflns_theta_max 27.47
_diffrn_reflns_theta_min 3.06
_exptl_absorpt_coefficient_mu 1.005
_exptl_absorpt_correction_T_max 0.9150
_exptl_absorpt_correction_T_min 0.8477
_exptl_absorpt_correction_type multi-scan
_exptl_absorpt_process_details
;
Using multiple and symmetry-related data measurements via the program SORTAV
See R.H. Blessing, Acta Cryst (1995), A51, 33-38 
;
_exptl_crystal_colour Colourless
_exptl_crystal_density_diffrn 1.637
_exptl_crystal_density_method 'not measured'
_exptl_crystal_description Prism
_exptl_crystal_F_000 664
_exptl_crystal_size_max 0.17
_exptl_crystal_size_mid 0.09
_exptl_crystal_size_min 0.09
_refine_diff_density_max 0.483
_refine_diff_density_min -0.337
_refine_diff_density_rms 0.072
_refine_ls_abs_structure_details 'Flack H D (1983), Acta Cryst. A39, 876-881'
_refine_ls_abs_structure_Flack 0.009(13)
_refine_ls_extinction_coef 0.0162(18)
_refine_ls_extinction_expression Fc^*^=kFc[1+0.001xFc^2^\l^3^/sin(2\q)]^-1/4^
_refine_ls_extinction_method SHELXL
_refine_ls_goodness_of_fit_ref 1.033
_refine_ls_hydrogen_treatment constr
_refine_ls_matrix_type full
_refine_ls_number_parameters 414
_refine_ls_number_reflns 5526
_refine_ls_number_restraints 29
_refine_ls_restrained_S_all 1.039
_refine_ls_R_factor_all 0.0612
_refine_ls_R_factor_gt 0.0457
_refine_ls_shift/su_max 0.001
_refine_ls_shift/su_mean 0.000
_refine_ls_structure_factor_coef Fsqd
_refine_ls_weighting_details 'calc w=1/[\s^2^(Fo^2^)+(0.0274P)^2^+0.6494P] where P=(Fo^2^+2Fc^2^)/3'
_refine_ls_weighting_scheme calc
_refine_ls_wR_factor_gt 0.0977
_refine_ls_wR_factor_ref 0.1051
_reflns_number_gt 4579
_reflns_number_total 5526
_reflns_threshold_expression >2sigma(I)
_cod_data_source_file b109201b.txt
_cod_data_source_block mh49150_2
_cod_depositor_comments
;
The following automatic conversions were performed:
'_symmetry_cell_setting' value 'Monoclinic' changed to 'monoclinic'
according to '/home/saulius/struct/CIF-dictionaries/cif_core.dic'
dictionary named 'cif_core.dic' version 2.4.1 from 2010-06-29.

Automatic conversion script
Id: cif_fix_enum 1527 2010-12-29 10:47:43Z saulius 
;
_cod_original_sg_symbol_H-M 'P 21'
_cod_database_code 7011230

loop_
_symmetry_equiv_pos_as_xyz
'x, y, z'
'-x, y+1/2, -z'

loop_
_atom_site_label
_atom_site_type_symbol
_atom_site_fract_x
_atom_site_fract_y
_atom_site_fract_z
_atom_site_U_iso_or_equiv
_atom_site_adp_type
_atom_site_occupancy
_atom_site_symmetry_multiplicity
_atom_site_calc_flag
_atom_site_refinement_flags
_atom_site_disorder_assembly
_atom_site_disorder_group
Zn1 Zn 0.26365(5) 0.77876(6) 0.25302(2) 0.02855(14) Uani 1 1 d . . .
N1 N 0.1623(4) 0.9982(4) 0.20726(17) 0.0310(7) Uani 1 1 d . . .
N2 N 0.1571(4) 1.0036(4) 0.13413(16) 0.0282(7) Uani 1 1 d . . .
C1 C 0.0935(5) 1.1295(5) 0.2246(2) 0.0341(9) Uani 1 1 d . . .
H1 H 0.0807 1.1596 0.2722 0.041 Uiso 1 1 calc R . .
C2 C 0.0416(5) 1.2196(5) 0.1638(2) 0.0387(10) Uani 1 1 d . . .
H2 H -0.0119 1.3183 0.1623 0.046 Uiso 1 1 calc R . .
C3 C 0.0846(5) 1.1347(5) 0.1071(2) 0.0368(10) Uani 1 1 d . . .
H3 H 0.0665 1.1633 0.0581 0.044 Uiso 1 1 calc R . .
N3 N 0.2668(3) 0.7556(5) 0.14236(15) 0.0252(7) Uani 1 1 d . . .
C4 C 0.2150(4) 0.8724(5) 0.0984(2) 0.0279(8) Uani 1 1 d . . .
C5 C 0.2172(5) 0.8659(5) 0.0253(2) 0.0323(9) Uani 1 1 d . . .
H5 H 0.1822 0.9522 -0.0046 0.039 Uiso 1 1 calc R . .
C6 C 0.2724(5) 0.7283(5) -0.0024(2) 0.0359(10) Uani 1 1 d . . .
H6 H 0.2742 0.7189 -0.0525 0.043 Uiso 1 1 calc R . .
C7 C 0.3258(5) 0.6026(5) 0.0422(2) 0.0336(9) Uani 1 1 d . . .
H7 H 0.3639 0.5074 0.0238 0.040 Uiso 1 1 calc R . .
C8 C 0.3201(5) 0.6244(5) 0.1144(2) 0.0287(8) Uani 1 1 d . . .
N4 N 0.3695(4) 0.5095(4) 0.16639(17) 0.0283(7) Uani 1 1 d . . .
N5 N 0.3512(4) 0.5421(4) 0.23604(17) 0.0310(7) Uani 1 1 d . . .
C9 C 0.4330(5) 0.3639(5) 0.1594(3) 0.0375(10) Uani 1 1 d . . .
H9 H 0.4571 0.3163 0.1163 0.045 Uiso 1 1 calc R . .
C10 C 0.4553(5) 0.2992(6) 0.2262(2) 0.0398(10) Uani 1 1 d . . .
H10 H 0.4981 0.1982 0.2391 0.048 Uiso 1 1 calc R . .
C11 C 0.4016(5) 0.4131(5) 0.2719(2) 0.0353(10) Uani 1 1 d . . .
H11 H 0.4014 0.3997 0.3219 0.042 Uiso 1 1 calc R . .
N6 N 0.0394(4) 0.6851(4) 0.27806(17) 0.0316(8) Uani 1 1 d . . .
N7 N 0.0306(4) 0.6703(4) 0.34991(17) 0.0288(7) Uani 1 1 d . . .
C12 C -0.0889(5) 0.6127(5) 0.2469(2) 0.0375(10) Uani 1 1 d . . .
H12 H -0.1164 0.6053 0.1966 0.045 Uiso 1 1 calc R . .
C13 C -0.1785(5) 0.5486(6) 0.2976(3) 0.0426(11) Uani 1 1 d . . .
H13 H -0.2743 0.4897 0.2885 0.051 Uiso 1 1 calc R . .
C14 C -0.1007(5) 0.5878(5) 0.3624(3) 0.0373(10) Uani 1 1 d . . .
H14 H -0.1322 0.5622 0.4078 0.045 Uiso 1 1 calc R . .
N8 N 0.2796(3) 0.7783(5) 0.36532(14) 0.0253(6) Uani 1 1 d . . .
C15 C 0.1569(5) 0.7286(4) 0.3980(2) 0.0288(9) Uani 1 1 d . . .
C16 C 0.1561(5) 0.7338(5) 0.4717(2) 0.0353(10) Uani 1 1 d . . .
H16 H 0.0668 0.6999 0.4939 0.042 Uiso 1 1 calc R . .
C17 C 0.2914(5) 0.7905(6) 0.51070(19) 0.0350(9) Uani 1 1 d . . .
H17 H 0.2955 0.7952 0.5613 0.042 Uiso 1 1 calc R . .
C18 C 0.4233(5) 0.8418(5) 0.4788(2) 0.0346(9) Uani 1 1 d . . .
H18 H 0.5172 0.8799 0.5060 0.042 Uiso 1 1 calc R . .
C19 C 0.4076(4) 0.8332(5) 0.4046(2) 0.0266(8) Uani 1 1 d . . .
N9 N 0.5292(4) 0.8801(4) 0.36391(17) 0.0283(7) Uani 1 1 d . . .
N10 N 0.5013(4) 0.8675(4) 0.29061(17) 0.0300(7) Uani 1 1 d . . .
C20 C 0.6766(5) 0.9387(5) 0.3851(2) 0.0348(10) Uani 1 1 d . . .
H20 H 0.7218 0.9584 0.4328 0.042 Uiso 1 1 calc R . .
C21 C 0.7479(5) 0.9640(5) 0.3242(2) 0.0373(10) Uani 1 1 d . . .
H21 H 0.8516 1.0043 0.3212 0.045 Uiso 1 1 calc R . .
C22 C 0.6350(5) 0.9175(5) 0.2675(2) 0.0320(9) Uani 1 1 d . . .
H22 H 0.6521 0.9214 0.2186 0.038 Uiso 1 1 calc R . .
B1 B 0.2045(7) 0.2225(7) 0.4241(3) 0.0383(12) Uani 1 1 d . . .
F1 F 0.3200(3) 0.1637(3) 0.38550(14) 0.0490(7) Uani 1 1 d . . .
F2 F 0.2326(3) 0.1674(4) 0.49483(14) 0.0509(7) Uani 1 1 d . . .
F3 F 0.2193(4) 0.3853(3) 0.42620(17) 0.0558(8) Uani 1 1 d . . .
F4 F 0.0577(4) 0.1781(5) 0.39468(16) 0.0820(13) Uani 1 1 d . . .
B2 B 0.2710(6) 0.2358(6) -0.0703(3) 0.0455(14) Uani 1 1 d D . .
F5 F 0.3396(3) 0.2290(3) 0.00110(13) 0.0504(7) Uani 1 1 d D A .
F6 F 0.3247(18) 0.1041(16) -0.1051(6) 0.039(4) Uani 0.50 1 d PD A 1
F7 F 0.1078(7) 0.2182(14) -0.0682(5) 0.046(2) Uani 0.50 1 d PD A 1
F8 F 0.3113(18) 0.3745(13) -0.0991(5) 0.071(4) Uani 0.50 1 d PD A 1
F9 F 0.3454(17) 0.1621(15) -0.1194(7) 0.041(5) Uiso 0.25 1 d PD A 2
F10 F 0.1127(14) 0.1672(19) -0.0721(10) 0.047(5) Uiso 0.25 1 d PD A 2
F11 F 0.2363(18) 0.3922(15) -0.0952(8) 0.061(5) Uiso 0.25 1 d PD A 2
F12 F 0.303(3) 0.093(3) -0.1031(13) 0.049(11) Uiso 0.25 1 d PD A 3
F13 F 0.1133(15) 0.266(3) -0.0776(10) 0.060(7) Uiso 0.25 1 d PD A 3
F14 F 0.352(3) 0.358(3) -0.1017(12) 0.059(7) Uiso 0.25 1 d PD A 3

loop_
_atom_site_aniso_label
_atom_site_aniso_U_11
_atom_site_aniso_U_22
_atom_site_aniso_U_33
_atom_site_aniso_U_23
_atom_site_aniso_U_13
_atom_site_aniso_U_12
Zn1 0.0292(2) 0.0315(2) 0.0248(2) 0.0006(2) 0.00246(14) -0.0010(2)
N1 0.0317(17) 0.0326(19) 0.0277(17) -0.0028(14) -0.0007(13) -0.0023(14)
N2 0.0282(17) 0.0291(19) 0.0261(16) 0.0022(13) -0.0023(13) 0.0018(14)
C1 0.032(2) 0.034(3) 0.036(2) -0.0039(19) 0.0029(17) 0.0008(18)
C2 0.038(2) 0.034(2) 0.045(2) -0.0025(18) 0.0054(19) 0.0058(18)
C3 0.038(2) 0.035(3) 0.038(2) 0.0069(19) 0.0040(18) 0.0058(19)
N3 0.0210(13) 0.026(2) 0.0285(15) 0.0034(15) 0.0022(11) 0.0007(14)
C4 0.0255(19) 0.025(2) 0.032(2) 0.0008(16) 0.0011(15) -0.0023(16)
C5 0.038(2) 0.033(2) 0.026(2) -0.0005(17) 0.0040(16) -0.0037(18)
C6 0.039(2) 0.042(3) 0.027(2) 0.0004(17) 0.0034(17) -0.0042(18)
C7 0.038(2) 0.036(2) 0.028(2) -0.0077(18) 0.0062(17) -0.0042(18)
C8 0.029(2) 0.026(2) 0.031(2) -0.0044(16) 0.0036(16) -0.0045(17)
N4 0.0270(17) 0.0278(19) 0.0308(17) -0.0037(14) 0.0061(13) -0.0003(13)
N5 0.0296(17) 0.0329(19) 0.0308(18) -0.0006(14) 0.0048(13) -0.0018(14)
C9 0.033(2) 0.029(2) 0.050(3) -0.0007(19) 0.0033(18) -0.0008(18)
C10 0.040(2) 0.026(3) 0.052(2) 0.006(2) -0.0004(17) 0.001(2)
C11 0.030(2) 0.033(3) 0.043(2) 0.008(2) 0.0029(18) -0.0053(18)
N6 0.0322(18) 0.032(2) 0.0297(17) 0.0008(14) -0.0010(14) -0.0005(15)
N7 0.0296(18) 0.0264(18) 0.0317(17) 0.0006(14) 0.0089(14) 0.0009(14)
C12 0.029(2) 0.035(3) 0.047(2) -0.008(2) -0.0037(18) 0.0039(18)
C13 0.029(2) 0.038(3) 0.060(3) -0.006(2) 0.001(2) -0.0058(19)
C14 0.033(2) 0.034(3) 0.047(3) -0.0004(19) 0.0116(19) -0.0055(18)
N8 0.0254(13) 0.0235(15) 0.0271(14) -0.0015(19) 0.0037(10) 0.0020(19)
C15 0.032(2) 0.023(2) 0.031(2) 0.0004(14) 0.0021(16) 0.0043(15)
C16 0.042(2) 0.035(3) 0.031(2) 0.0051(16) 0.0142(17) 0.0048(17)
C17 0.048(2) 0.031(2) 0.0262(17) 0.003(2) 0.0052(15) 0.004(2)
C18 0.036(2) 0.037(2) 0.030(2) -0.0026(17) -0.0026(17) 0.0080(18)
C19 0.0277(19) 0.024(2) 0.0281(19) -0.0004(14) 0.0041(15) 0.0012(14)
N9 0.0247(16) 0.0283(18) 0.0312(17) -0.0006(14) -0.0002(13) 0.0012(13)
N10 0.0318(17) 0.0276(18) 0.0309(17) 0.0011(14) 0.0045(13) 0.0006(14)
C20 0.029(2) 0.030(2) 0.044(2) -0.0036(18) -0.0021(18) 0.0011(18)
C21 0.026(2) 0.028(2) 0.059(3) 0.0020(19) 0.0048(19) -0.0022(18)
C22 0.032(2) 0.028(2) 0.039(2) 0.0031(17) 0.0116(17) 0.0014(17)
B1 0.039(3) 0.039(3) 0.037(3) -0.006(2) 0.009(2) -0.003(2)
F1 0.0641(18) 0.0368(15) 0.0515(16) 0.0064(12) 0.0295(14) 0.0119(13)
F2 0.0617(18) 0.0547(18) 0.0386(15) 0.0056(13) 0.0159(13) 0.0004(14)
F3 0.070(2) 0.0345(16) 0.0611(19) -0.0014(13) 0.0005(15) 0.0141(14)
F4 0.058(2) 0.141(4) 0.0483(18) -0.030(2) 0.0137(15) -0.044(2)
B2 0.054(3) 0.043(4) 0.042(3) -0.009(2) 0.016(2) -0.002(2)
F5 0.0626(17) 0.0505(18) 0.0383(14) -0.0103(11) 0.0071(12) -0.0082(13)
F6 0.027(4) 0.054(7) 0.037(5) -0.024(4) 0.004(3) 0.005(4)
F7 0.032(4) 0.059(7) 0.047(4) 0.019(5) 0.011(2) 0.034(3)
F8 0.121(12) 0.061(6) 0.039(5) 0.007(3) 0.043(6) -0.020(7)

loop_
_atom_type_symbol
_atom_type_description
_atom_type_scat_dispersion_real
_atom_type_scat_dispersion_imag
_atom_type_scat_source
C C 0.0033 0.0016 'International Tables Vol C Tables 4.2.6.8 and 6.1.1.4'
H H 0.0000 0.0000 'International Tables Vol C Tables 4.2.6.8 and 6.1.1.4'
N N 0.0061 0.0033 'International Tables Vol C Tables 4.2.6.8 and 6.1.1.4'
Zn Zn 0.2839 1.4301 'International Tables Vol C Tables 4.2.6.8 and 6.1.1.4'
B B 0.0013 0.0007 'International Tables Vol C Tables 4.2.6.8 and 6.1.1.4'
F F 0.0171 0.0103 'International Tables Vol C Tables 4.2.6.8 and 6.1.1.4'

loop_
_geom_angle_atom_site_label_1
_geom_angle_atom_site_label_2
_geom_angle_atom_site_label_3
_geom_angle
_geom_angle_site_symmetry_1
_geom_angle_site_symmetry_3
_geom_angle_publ_flag
N3 Zn1 N8 172.99(15) . . ?
N3 Zn1 N6 107.25(12) . . ?
N8 Zn1 N6 74.57(12) . . ?
N3 Zn1 N5 73.93(14) . . ?
N8 Zn1 N5 99.41(14) . . ?
N6 Zn1 N5 90.91(13) . . ?
N3 Zn1 N1 74.79(13) . . ?
N8 Zn1 N1 111.98(14) . . ?
N6 Zn1 N1 94.90(13) . . ?
N5 Zn1 N1 148.51(12) . . ?
N3 Zn1 N10 103.64(12) . . ?
N8 Zn1 N10 74.15(12) . . ?
N6 Zn1 N10 148.69(12) . . ?
N5 Zn1 N10 92.80(12) . . ?
N1 Zn1 N10 97.95(13) . . ?
C1 N1 N2 104.9(3) . . ?
C1 N1 Zn1 142.0(3) . . ?
N2 N1 Zn1 112.9(2) . . ?
C3 N2 N1 111.6(3) . . ?
C3 N2 C4 129.7(3) . . ?
N1 N2 C4 118.6(3) . . ?
N1 C1 C2 111.3(4) . . ?
C3 C2 C1 105.3(4) . . ?
N2 C3 C2 106.9(4) . . ?
C8 N3 C4 118.5(3) . . ?
C8 N3 Zn1 121.0(3) . . ?
C4 N3 Zn1 120.5(3) . . ?
N3 C4 C5 123.3(4) . . ?
N3 C4 N2 113.3(3) . . ?
C5 C4 N2 123.5(4) . . ?
C4 C5 C6 117.1(4) . . ?
C5 C6 C7 121.1(4) . . ?
C8 C7 C6 116.3(4) . . ?
N3 C8 C7 123.7(4) . . ?
N3 C8 N4 112.9(3) . . ?
C7 C8 N4 123.4(4) . . ?
C9 N4 N5 111.6(3) . . ?
C9 N4 C8 130.4(3) . . ?
N5 N4 C8 118.0(3) . . ?
C11 N5 N4 104.8(3) . . ?
C11 N5 Zn1 141.2(3) . . ?
N4 N5 Zn1 114.0(2) . . ?
N4 C9 C10 106.8(4) . . ?
C9 C10 C11 105.6(4) . . ?
N5 C11 C10 111.3(4) . . ?
C12 N6 N7 105.0(3) . . ?
C12 N6 Zn1 140.3(3) . . ?
N7 N6 Zn1 113.6(2) . . ?
C14 N7 N6 111.0(3) . . ?
C14 N7 C15 130.2(4) . . ?
N6 N7 C15 118.6(3) . . ?
N6 C12 C13 111.1(4) . . ?
C14 C13 C12 105.9(4) . . ?
N7 C14 C13 106.9(4) . . ?
C19 N8 C15 118.9(3) . . ?
C19 N8 Zn1 120.9(2) . . ?
C15 N8 Zn1 120.1(2) . . ?
N8 C15 C16 123.1(4) . . ?
N8 C15 N7 112.8(3) . . ?
C16 C15 N7 124.2(4) . . ?
C17 C16 C15 116.4(4) . . ?
C16 C17 C18 122.4(3) . . ?
C19 C18 C17 115.4(4) . . ?
N8 C19 C18 123.8(3) . . ?
N8 C19 N9 113.4(3) . . ?
C18 C19 N9 122.8(4) . . ?
C20 N9 N10 111.5(3) . . ?
C20 N9 C19 130.3(3) . . ?
N10 N9 C19 118.2(3) . . ?
C22 N10 N9 104.6(3) . . ?
C22 N10 Zn1 142.2(3) . . ?
N9 N10 Zn1 113.2(2) . . ?
N9 C20 C21 106.8(4) . . ?
C20 C21 C22 105.4(4) . . ?
N10 C22 C21 111.7(4) . . ?
F4 B1 F1 110.9(4) . . ?
F4 B1 F3 111.4(5) . . ?
F1 B1 F3 107.9(4) . . ?
F4 B1 F2 109.9(4) . . ?
F1 B1 F2 109.1(4) . . ?
F3 B1 F2 107.4(4) . . ?
F8 B2 F7 113.6(8) . . ?
F8 B2 F6 113.2(8) . . ?
F7 B2 F6 107.8(9) . . ?
F9 B2 F5 118.1(7) . . ?
F13 B2 F5 113.5(9) . . ?
F8 B2 F5 108.9(6) . . ?
F7 B2 F5 105.6(5) . . ?
F6 B2 F5 107.3(6) . . ?
F13 B2 F12 111.2(12) . . ?
F5 B2 F12 107.9(11) . . ?
F13 B2 F14 110.0(12) . . ?
F5 B2 F14 105.4(10) . . ?
F12 B2 F14 108.6(12) . . ?
F9 B2 F11 107.6(9) . . ?
F5 B2 F11 113.5(7) . . ?
F9 B2 F10 107.7(9) . . ?
F5 B2 F10 106.4(8) . . ?
F11 B2 F10 102.2(9) . . ?

loop_
_geom_bond_atom_site_label_1
_geom_bond_atom_site_label_2
_geom_bond_distance
_geom_bond_site_symmetry_2
_geom_bond_publ_flag
Zn1 N3 2.097(3) . ?
Zn1 N8 2.104(3) . ?
Zn1 N6 2.160(3) . ?
Zn1 N5 2.176(4) . ?
Zn1 N1 2.184(4) . ?
Zn1 N10 2.185(3) . ?
N1 C1 1.316(6) . ?
N1 N2 1.374(4) . ?
N2 C3 1.341(5) . ?
N2 C4 1.418(5) . ?
C1 C2 1.404(6) . ?
C2 C3 1.373(6) . ?
N3 C8 1.332(6) . ?
N3 C4 1.333(5) . ?
C4 C5 1.379(6) . ?
C5 C6 1.382(6) . ?
C6 C7 1.399(6) . ?
C7 C8 1.380(5) . ?
C8 N4 1.409(5) . ?
N4 C9 1.359(5) . ?
N4 N5 1.367(5) . ?
N5 C11 1.329(6) . ?
C9 C10 1.366(6) . ?
C10 C11 1.404(6) . ?
N6 C12 1.323(5) . ?
N6 N7 1.370(4) . ?
N7 C14 1.357(5) . ?
N7 C15 1.407(5) . ?
C12 C13 1.397(7) . ?
C13 C14 1.359(6) . ?
N8 C19 1.322(5) . ?
N8 C15 1.336(5) . ?
C15 C16 1.390(6) . ?
C16 C17 1.372(6) . ?
C17 C18 1.397(6) . ?
C18 C19 1.390(5) . ?
C19 N9 1.410(5) . ?
N9 C20 1.358(5) . ?
N9 N10 1.377(5) . ?
N10 C22 1.329(5) . ?
C20 C21 1.373(6) . ?
C21 C22 1.403(6) . ?
B1 F4 1.353(6) . ?
B1 F1 1.379(6) . ?
B1 F3 1.386(6) . ?
B1 F2 1.406(6) . ?
B2 F9 1.335(11) . ?
B2 F13 1.350(13) . ?
B2 F8 1.356(9) . ?
B2 F7 1.394(8) . ?
B2 F6 1.398(8) . ?
B2 F5 1.401(6) . ?
B2 F12 1.403(14) . ?
B2 F14 1.413(14) . ?
B2 F11 1.426(12) . ?
B2 F10 1.456(12) . ?
